data_7207809
loop_
_publ_author_name
'Wang, Xiang'
'Peng, Jun'
'Liu, Ming-Guan'
'Wang, Dan-Dan'
'Meng, Cui-Li'
'Li, Yang'
'Shi, Zhen-Yu'

_publ_section_title
;
 Polyoxoanion-enveloped Ag/ptz inorganic--organic hybrid system: From a
 single to a double template
;
_journal_issue 9
_journal_name_full CrystEngComm
_journal_page_first 3220
_journal_paper_doi 10.1039/c2ce06577k
_journal_volume 14
_journal_year 2012
_chemical_formula_moiety 'C30 H20 Ag10 N25 O66 P2 W18, 2(O)'
_chemical_formula_sum 'C30 H20 Ag10 N25 O68 P2 W18'
_chemical_formula_weight 6268.47
_chemical_name_systematic
;
?
;
_space_group_IT_number 36
_symmetry_cell_setting orthorhombic
_symmetry_space_group_name_Hall 'C 2c -2'
_symmetry_space_group_name_H-M 'C m c 21'
_atom_sites_solution_hydrogens geom
_atom_sites_solution_primary direct
_atom_sites_solution_secondary difmap
_audit_creation_method SHELXL-97
_cell_angle_alpha 90.000(5)
_cell_angle_beta 90.000(5)
_cell_angle_gamma 90.000(5)
_cell_formula_units_Z 4
_cell_length_a 22.334(5)
_cell_length_b 20.772(5)
_cell_length_c 20.407(5)
_cell_measurement_reflns_used 9076
_cell_measurement_temperature 293(2)
_cell_measurement_theta_max 29.1539
_cell_measurement_theta_min 2.6986
_cell_volume 9467(4)
_computing_cell_refinement CrysAlis
_computing_data_collection 'CrysAlis (Oxford Diffraction,2006)'
_computing_data_reduction CrysAlis
_computing_molecular_graphics 'Bruker SHELXTL'
_computing_publication_material 'Bruker SHELXTL'
_computing_structure_refinement 'SHELXL-97 (Sheldrick, 1997)'
_computing_structure_solution 'SHELXS-97 (Sheldrick, 1990)'
_diffrn_ambient_temperature 293(2)
_diffrn_detector_area_resol_mean 10.2375
_diffrn_measured_fraction_theta_full 0.997
_diffrn_measured_fraction_theta_max 0.997
_diffrn_measurement_device_type 'Xcalibur, Ruby, Gemini ultra'
_diffrn_measurement_method '\w scan'
_diffrn_radiation_monochromator graphite
_diffrn_radiation_source 'fine-focus sealed tube'
_diffrn_radiation_type MoK\a
_diffrn_radiation_wavelength 0.71069
_diffrn_reflns_av_R_equivalents 0.0454
_diffrn_reflns_av_sigmaI/netI 0.0651
_diffrn_reflns_limit_h_max 22
_diffrn_reflns_limit_h_min -26
_diffrn_reflns_limit_k_max 24
_diffrn_reflns_limit_k_min -19
_diffrn_reflns_limit_l_max 24
_diffrn_reflns_limit_l_min -22
_diffrn_reflns_number 19057
_diffrn_reflns_theta_full 25.00
_diffrn_reflns_theta_max 25.00
_diffrn_reflns_theta_min 2.70
_exptl_absorpt_coefficient_mu 23.926
_exptl_absorpt_correction_T_max 0.003
_exptl_absorpt_correction_T_min 0.000
_exptl_absorpt_correction_type multi-scan
_exptl_absorpt_process_details 'SADABS, Sheldrick, 1996'
_exptl_crystal_colour yellow
_exptl_crystal_density_diffrn 4.398
_exptl_crystal_density_method 'not measured'
_exptl_crystal_description block
_exptl_crystal_F_000 11004.0
_exptl_crystal_size_max 0.38
_exptl_crystal_size_mid 0.31
_exptl_crystal_size_min 0.25
_refine_diff_density_max 2.161
_refine_diff_density_min -1.615
_refine_diff_density_rms 0.292
_refine_ls_abs_structure_details 'Flack (1983), 3768 Friedel pairs'
_refine_ls_abs_structure_Flack -0.010(7)
_refine_ls_extinction_method none
_refine_ls_goodness_of_fit_ref 1.049
_refine_ls_hydrogen_treatment constr
_refine_ls_matrix_type full
_refine_ls_number_parameters 733
_refine_ls_number_reflns 8178
_refine_ls_number_restraints 145
_refine_ls_restrained_S_all 1.042
_refine_ls_R_factor_all 0.0377
_refine_ls_R_factor_gt 0.0338
_refine_ls_shift/su_max 0.001
_refine_ls_shift/su_mean 0.000
_refine_ls_structure_factor_coef Fsqd
_refine_ls_weighting_details 'calc w=1/[\s^2^(Fo^2^)+(0.0061P)^2^+0.0000P] where P=(Fo^2^+2Fc^2^)/3'
_refine_ls_weighting_scheme calc
_refine_ls_wR_factor_gt 0.0644
_refine_ls_wR_factor_ref 0.0657
_reflns_number_gt 7626
_reflns_number_total 8577
_reflns_threshold_expression >2sigma(I)
_cod_data_source_file c2ce06577k.txt
_cod_data_source_block wx_1
_cod_original_sg_symbol_H-M 'C m c 21 '
_cod_database_code 7207809

loop_
_symmetry_equiv_pos_as_xyz
'x, y, z'
'-x, -y, z+1/2'
'-x, y, z'
'x, -y, z+1/2'
'x+1/2, y+1/2, z'
'-x+1/2, -y+1/2, z+1/2'
'-x+1/2, y+1/2, z'
'x+1/2, -y+1/2, z+1/2'

loop_
_atom_site_label
_atom_site_type_symbol
_atom_site_fract_x
_atom_site_fract_y
_atom_site_fract_z
_atom_site_U_iso_or_equiv
_atom_site_adp_type
_atom_site_occupancy
_atom_site_symmetry_multiplicity
_atom_site_calc_flag
_atom_site_refinement_flags
Ag1 Ag 0.68804(9) 0.71859(8) 0.28510(9) 0.0580(5) Uani 1 1 d .
Ag2 Ag 0.70522(7) 0.86609(7) 0.40721(7) 0.0333(4) Uani 1 1 d .
Ag3 Ag 0.64659(6) 0.75906(6) 0.14223(6) 0.0236(3) Uani 1 1 d .
Ag4 Ag 0.75008(6) 0.70601(6) 0.50224(7) 0.0277(3) Uani 1 1 d .
Ag5 Ag 0.59297(6) 0.60651(6) 0.14450(7) 0.0301(3) Uani 1 1 d .
P1 P 0.5000 0.7354(2) -0.1518(3) 0.0058(11) Uani 1 2 d S
P2 P 0.5000 0.7191(2) -0.3449(3) 0.0057(11) Uani 1 2 d S
W1 W 0.5000 0.65178(4) -0.00054(4) 0.01342(19) Uani 1 2 d S
W2 W 0.57467(3) 0.79319(3) -0.01249(3) 0.01259(14) Uani 1 1 d .
W3 W 0.57548(3) 0.88273(3) -0.16942(3) 0.01171(14) Uani 1 1 d .
W4 W 0.65717(3) 0.72966(3) -0.15513(3) 0.01099(14) Uani 1 1 d .
W5 W 0.58228(3) 0.59021(3) -0.14368(3) 0.01173(14) Uani 1 1 d .
W6 W 0.57520(3) 0.86752(3) -0.35323(3) 0.01240(14) Uani 1 1 d .
W7 W 0.65740(3) 0.71525(3) -0.33798(3) 0.01181(14) Uani 1 1 d .
W8 W 0.41753(3) 0.57653(3) -0.32661(3) 0.01222(14) Uani 1 1 d .
W9 W 0.42391(3) 0.75352(3) -0.49192(3) 0.01371(14) Uani 1 1 d .
W10 W 0.5000 0.61248(4) -0.47958(4) 0.0159(2) Uani 1 2 d S
O1 O 0.5000 0.7428(6) -0.0752(6) 0.009(3) Uani 1 2 d SU
O2 O 0.5000 0.8037(6) -0.1809(7) 0.008(3) Uani 1 2 d SU
O3 O 0.5570(4) 0.6989(4) -0.1709(5) 0.013(2) Uani 1 1 d .
O4 O 0.4429(4) 0.6855(4) -0.3197(5) 0.009(2) Uani 1 1 d .
O5 O 0.5000 0.7929(7) -0.3283(7) 0.016(3) Uani 1 2 d S
O6 O 0.5000 0.7126(7) -0.4215(6) 0.010(3) Uani 1 2 d SU
O7 O 0.5571(4) 0.7121(5) 0.0301(5) 0.015(2) Uani 1 1 d U
O8 O 0.5698(4) 0.8561(5) -0.0784(4) 0.013(2) Uani 1 1 d .
O9 O 0.6271(4) 0.8128(5) -0.1787(5) 0.016(2) Uani 1 1 d .
O10 O 0.6533(4) 0.6396(4) -0.1358(4) 0.009(2) Uani 1 1 d U
O11 O 0.5000 0.5736(6) -0.1587(7) 0.012(3) Uani 1 2 d S
O12 O 0.5580(4) 0.6190(5) -0.0581(5) 0.012(2) Uani 1 1 d U
O13 O 0.6275(5) 0.7499(5) -0.0698(5) 0.014(2) Uani 1 1 d .
O14 O 0.5000 0.8217(6) 0.0233(6) 0.011(3) Uani 1 2 d SU
O15 O 0.5000 0.9268(6) -0.1617(6) 0.008(3) Uani 1 2 d SU
O16 O 0.5677(4) 0.8884(5) -0.2623(5) 0.012(2) Uani 1 1 d U
O17 O 0.6637(4) 0.7102(4) -0.2450(5) 0.013(2) Uani 1 1 d U
O18 O 0.5000 0.9106(7) -0.3673(7) 0.014(3) Uani 1 2 d S
O19 O 0.6276(4) 0.8009(4) -0.3297(5) 0.011(2) Uani 1 1 d .
O20 O 0.6540(4) 0.6242(4) -0.3421(4) 0.008(2) Uani 1 1 d U
O21 O 0.5690(4) 0.8267(5) -0.4365(5) 0.015(2) Uani 1 1 d .
O22 O 0.6282(4) 0.7199(5) -0.4280(5) 0.013(2) Uani 1 1 d .
O23 O 0.5000 0.5644(7) -0.3107(7) 0.017(3) Uani 1 2 d S
O24 O 0.4052(4) 0.5868(5) -0.2359(5) 0.012(2) Uani 1 1 d U
O25 O 0.4408(4) 0.6678(5) -0.5209(5) 0.017(2) Uani 1 1 d .
O26 O 0.5000 0.7777(6) -0.5299(7) 0.012(3) Uani 1 2 d S
O27 O 0.5590(4) 0.5908(5) -0.4168(5) 0.013(2) Uani 1 1 d U
O28 O 0.6226(4) 0.9273(5) -0.3758(5) 0.018(2) Uani 1 1 d .
O29 O 0.5000 0.5951(7) 0.0615(7) 0.027(4) Uani 1 2 d S
O30 O 0.6219(5) 0.9460(4) -0.1578(5) 0.018(2) Uani 1 1 d .
O31 O 0.7310(4) 0.7455(5) -0.1357(5) 0.016(2) Uani 1 1 d .
O32 O 0.6080(5) 0.5161(4) -0.1225(5) 0.017(2) Uani 1 1 d U
O33 O 0.6243(5) 0.8273(5) 0.0418(5) 0.021(3) Uani 1 1 d U
O34 O 0.7315(5) 0.7288(5) -0.3557(5) 0.022(3) Uani 1 1 d U
O35 O 0.3911(5) 0.5002(5) -0.3368(6) 0.025(3) Uani 1 1 d .
O36 O 0.3749(5) 0.7779(6) -0.5514(5) 0.025(3) Uani 1 1 d .
O37 O 0.5000 0.5491(8) -0.5321(7) 0.028(4) Uani 1 2 d S
N1 N 0.6898(7) 0.9040(8) 0.1962(7) 0.032(4) Uani 1 1 d .
N2 N 0.6729(6) 0.8431(8) 0.2056(7) 0.033(4) Uani 1 1 d .
N3 N 0.6845(6) 0.8261(7) 0.2684(6) 0.025(3) Uani 1 1 d .
N4 N 0.7083(6) 0.8770(7) 0.2983(7) 0.029(4) Uani 1 1 d .
N5 N 0.7789(7) 1.1166(7) 0.2733(8) 0.040(4) Uani 1 1 d .
N6 N 0.7569(5) 0.8589(6) 0.5000(6) 0.017(3) Uani 1 1 d U
N7 N 0.7729(5) 0.8033(6) 0.5267(6) 0.014(3) Uani 1 1 d .
N8 N 0.8149(6) 0.8131(6) 0.5722(7) 0.021(3) Uani 1 1 d .
N9 N 0.8248(5) 0.8768(6) 0.5741(6) 0.018(3) Uani 1 1 d .
N10 N 0.7631(5) 1.1043(6) 0.4968(7) 0.019(3) Uani 1 1 d .
N11 N 0.5301(5) 0.6829(6) 0.1775(6) 0.017(3) Uani 1 1 d U
N12 N 0.5497(5) 0.7431(6) 0.1814(7) 0.023(3) Uani 1 1 d .
N13 N 0.5000 0.9778(10) 0.2262(10) 0.031(5) Uani 1 2 d S
C1 C 0.7121(6) 0.9238(8) 0.2527(8) 0.021(4) Uani 1 1 d .
C2 C 0.7339(7) 0.9888(9) 0.2611(8) 0.026(4) Uani 1 1 d .
C3 C 0.7273(9) 1.0345(10) 0.2092(10) 0.044(5) Uani 1 1 d .
H3A H 0.7084 1.0235 0.1702 0.053 Uiso 1 1 calc R
C4 C 0.7504(9) 1.0966(10) 0.2191(9) 0.038(5) Uani 1 1 d .
H4A H 0.7457 1.1262 0.1853 0.046 Uiso 1 1 calc R
C5 C 0.7874(8) 1.0719(9) 0.3215(10) 0.039(5) Uani 1 1 d U
H5A H 0.8092 1.0832 0.3585 0.046 Uiso 1 1 calc R
C6 C 0.7629(8) 1.0066(10) 0.3164(10) 0.042(5) Uani 1 1 d .
H6A H 0.7673 0.9777 0.3508 0.050 Uiso 1 1 calc R
C7 C 0.7889(7) 0.9037(7) 0.5313(7) 0.015(3) Uani 1 1 d .
C8 C 0.7809(6) 0.9736(7) 0.5175(7) 0.017(4) Uani 1 1 d .
C9 C 0.7244(6) 0.9985(8) 0.5103(10) 0.029(4) Uani 1 1 d .
H9A H 0.6908 0.9725 0.5155 0.035 Uiso 1 1 calc R
C10 C 0.7184(8) 1.0617(8) 0.4954(11) 0.038(5) Uani 1 1 d .
H10A H 0.6806 1.0764 0.4835 0.046 Uiso 1 1 calc R
C11 C 0.8172(8) 1.0794(8) 0.5053(9) 0.034(5) Uani 1 1 d .
H11A H 0.8493 1.1079 0.5040 0.041 Uiso 1 1 calc R
C12 C 0.8310(6) 1.0138(7) 0.5162(7) 0.016(3) Uani 1 1 d U
H12A H 0.8699 0.9988 0.5220 0.019 Uiso 1 1 calc R
C13 C 0.5000 0.7809(11) 0.1885(12) 0.025(6) Uani 1 2 d S
C14 C 0.5000 0.8493(11) 0.2019(11) 0.024(6) Uani 1 2 d S
C15 C 0.4616(14) 0.8774(18) 0.2435(18) 0.035(9) Uani 0.50 1 d P
H15A H 0.4316 0.8523 0.2655 0.042 Uiso 0.50 1 d PR
C16 C 0.4698(15) 0.9425(17) 0.259(2) 0.036(9) Uani 0.50 1 d PU
H16A H 0.4479 0.9617 0.2945 0.043 Uiso 0.50 1 d PR
C17 C 0.4635(16) 0.8885(17) 0.1674(19) 0.036(9) Uani 0.50 1 d PU
H17A H 0.4415 0.8695 0.1320 0.043 Uiso 0.50 1 d PR
C18 C 0.4564(14) 0.9541(15) 0.1822(15) 0.020(7) Uani 0.50 1 d PU
H18A H 0.4254 0.9804 0.1637 0.024 Uiso 0.50 1 d PR
O1W O 0.5939(8) 0.6773(11) 0.3385(9) 0.102(7) Uani 1 1 d .
O2W O 0.6121(7) 0.9315(8) 0.4031(10) 0.081(6) Uani 1 1 d .
O3W O 0.5000 0.9206(12) 0.4609(12) 0.075(7) Uiso 1 2 d S
O4W O 0.5000 0.7648(16) 0.3314(19) 0.131(12) Uiso 1 2 d S

loop_
_atom_site_aniso_label
_atom_site_aniso_U_11
_atom_site_aniso_U_22
_atom_site_aniso_U_33
_atom_site_aniso_U_23
_atom_site_aniso_U_13
_atom_site_aniso_U_12
Ag1 0.0722(12) 0.0399(10) 0.0617(12) -0.0024(9) -0.0235(10) 0.0024(9)
Ag2 0.0453(9) 0.0327(8) 0.0218(7) -0.0003(6) -0.0113(7) 0.0082(7)
Ag3 0.0238(7) 0.0242(7) 0.0229(7) -0.0040(6) -0.0024(6) 0.0037(6)
Ag4 0.0318(7) 0.0058(6) 0.0454(9) -0.0035(6) 0.0061(7) -0.0044(5)
Ag5 0.0336(7) 0.0150(7) 0.0415(8) 0.0013(7) 0.0073(7) 0.0074(6)
P1 0.004(2) 0.008(3) 0.006(3) -0.001(2) 0.000 0.000
P2 0.007(3) 0.007(3) 0.003(3) -0.003(2) 0.000 0.000
W1 0.0199(4) 0.0113(5) 0.0090(4) 0.0017(4) 0.000 0.000
W2 0.0143(3) 0.0142(3) 0.0093(3) -0.0019(3) -0.0021(3) -0.0023(3)
W3 0.0140(3) 0.0071(3) 0.0140(3) 0.0003(3) -0.0017(3) -0.0019(3)
W4 0.0085(3) 0.0116(3) 0.0129(3) -0.0009(3) -0.0006(3) 0.0006(2)
W5 0.0122(3) 0.0089(3) 0.0141(3) 0.0005(3) -0.0006(3) 0.0021(2)
W6 0.0135(3) 0.0093(3) 0.0144(3) 0.0011(3) 0.0011(3) -0.0019(2)
W7 0.0084(3) 0.0140(3) 0.0130(3) 0.0009(3) 0.0013(3) -0.0001(3)
W8 0.0132(3) 0.0081(3) 0.0154(3) -0.0033(3) 0.0005(3) -0.0023(2)
W9 0.0135(3) 0.0190(4) 0.0087(3) -0.0002(3) -0.0022(3) 0.0016(3)
W10 0.0186(5) 0.0173(5) 0.0116(5) -0.0051(4) 0.000 0.000
O1 0.006(5) 0.010(5) 0.012(5) -0.003(4) 0.000 0.000
O2 0.011(6) 0.001(6) 0.010(6) 0.000(5) 0.000 0.000
O3 0.021(6) 0.006(5) 0.012(5) 0.001(5) 0.009(5) -0.002(4)
O4 0.007(5) 0.010(5) 0.009(5) 0.000(4) 0.003(4) -0.004(4)
O5 0.013(7) 0.018(8) 0.017(8) 0.003(7) 0.000 0.000
O6 0.005(6) 0.021(7) 0.005(6) -0.001(5) 0.000 0.000
O7 0.019(4) 0.012(4) 0.015(4) 0.006(3) 0.001(3) -0.004(3)
O8 0.020(6) 0.013(6) 0.004(5) 0.004(4) -0.005(4) -0.004(5)
O9 0.011(5) 0.014(5) 0.023(6) 0.003(5) 0.000(5) 0.003(4)
O10 0.014(5) 0.003(4) 0.008(5) 0.002(4) -0.005(4) -0.003(4)
O11 0.009(7) 0.020(8) 0.009(7) 0.007(6) 0.000 0.000
O12 0.011(4) 0.014(4) 0.010(4) -0.008(3) -0.003(3) 0.002(3)
O13 0.022(6) 0.015(6) 0.005(5) 0.001(4) -0.002(4) 0.008(5)
O14 0.009(6) 0.018(6) 0.006(6) -0.005(5) 0.000 0.000
O15 0.013(5) 0.005(5) 0.007(5) 0.000(4) 0.000 0.000
O16 0.012(4) 0.018(5) 0.006(4) 0.002(4) 0.005(4) -0.002(4)
O17 0.019(5) 0.016(5) 0.003(4) -0.004(4) -0.002(4) -0.006(4)
O18 0.012(7) 0.019(8) 0.012(8) 0.010(7) 0.000 0.000
O19 0.007(5) 0.014(5) 0.011(5) 0.002(5) 0.001(4) 0.006(4)
O20 0.005(4) 0.014(5) 0.006(4) -0.002(4) 0.001(4) -0.004(4)
O21 0.022(6) 0.017(6) 0.006(5) -0.004(5) -0.005(5) 0.002(5)
O22 0.013(6) 0.020(6) 0.007(5) -0.001(5) -0.002(4) 0.000(5)
O23 0.010(7) 0.012(8) 0.027(9) 0.001(7) 0.000 0.000
O24 0.011(4) 0.014(4) 0.010(4) -0.001(3) -0.001(3) 0.006(3)
O25 0.015(5) 0.013(6) 0.025(6) -0.002(5) 0.002(5) 0.003(5)
O26 0.011(7) 0.015(8) 0.009(7) 0.001(6) 0.000 0.000
O27 0.009(4) 0.017(4) 0.012(4) -0.004(3) 0.000(3) -0.003(3)
O28 0.010(5) 0.017(6) 0.026(6) -0.001(5) -0.001(5) -0.002(4)
O29 0.045(11) 0.021(9) 0.014(8) 0.000(7) 0.000 0.000
O30 0.025(6) 0.006(5) 0.023(6) -0.007(5) 0.009(5) -0.005(4)
O31 0.014(6) 0.011(5) 0.022(6) -0.004(5) -0.009(5) 0.000(4)
O32 0.024(5) 0.007(5) 0.020(5) 0.006(4) 0.004(4) 0.002(4)
O33 0.021(4) 0.025(4) 0.017(4) 0.001(4) -0.010(3) -0.008(4)
O34 0.017(4) 0.027(4) 0.021(4) 0.004(4) 0.010(4) -0.001(3)
O35 0.028(6) 0.020(6) 0.028(7) -0.006(6) -0.003(6) -0.006(5)
O36 0.018(6) 0.045(8) 0.011(6) 0.000(5) -0.006(5) 0.013(5)
O37 0.034(10) 0.033(10) 0.017(9) -0.010(8) 0.000 0.000
N1 0.038(9) 0.036(10) 0.022(8) 0.000(7) -0.011(7) 0.018(8)
N2 0.025(8) 0.042(10) 0.031(9) -0.008(8) -0.016(7) 0.018(7)
N3 0.029(8) 0.033(9) 0.013(7) 0.001(7) -0.004(6) 0.006(7)
N4 0.025(8) 0.040(10) 0.021(8) 0.011(7) -0.011(6) 0.009(7)
N5 0.039(9) 0.036(10) 0.044(11) -0.005(9) -0.002(8) 0.003(8)
N6 0.024(6) 0.009(6) 0.017(6) 0.003(5) -0.005(5) 0.008(5)
N7 0.018(7) 0.009(7) 0.017(7) -0.001(6) 0.004(6) -0.001(5)
N8 0.024(8) 0.015(7) 0.023(7) -0.002(6) -0.010(7) -0.004(6)
N9 0.018(7) 0.019(8) 0.016(7) 0.009(6) -0.002(6) 0.000(6)
N10 0.016(7) 0.006(7) 0.035(8) -0.003(6) -0.014(7) 0.003(6)
N11 0.030(6) 0.005(6) 0.017(6) -0.004(5) 0.009(5) -0.001(5)
N12 0.010(7) 0.018(8) 0.040(9) 0.005(7) 0.001(7) -0.008(6)
N13 0.040(13) 0.030(13) 0.023(12) -0.006(10) 0.000 0.000
C1 0.017(8) 0.030(10) 0.015(9) -0.004(8) -0.003(7) 0.008(7)
C2 0.020(8) 0.047(12) 0.012(8) 0.005(8) -0.005(8) 0.015(8)
C3 0.044(12) 0.051(14) 0.036(12) 0.011(11) -0.009(10) 0.001(11)
C4 0.047(12) 0.045(13) 0.022(10) 0.012(10) -0.009(9) -0.005(10)
C5 0.035(8) 0.043(9) 0.038(8) -0.012(7) -0.010(7) -0.014(7)
C6 0.037(11) 0.054(14) 0.034(12) 0.023(10) -0.005(10) -0.007(10)
C7 0.024(9) 0.010(8) 0.010(8) -0.006(6) 0.002(7) -0.003(7)
C8 0.021(8) 0.018(9) 0.011(8) -0.007(7) -0.003(7) 0.009(7)
C9 0.015(8) 0.015(9) 0.058(13) 0.001(9) 0.016(9) -0.003(7)
C10 0.038(11) 0.009(9) 0.068(14) -0.010(10) -0.020(11) 0.001(8)
C11 0.049(12) 0.023(10) 0.031(11) 0.008(9) 0.001(10) -0.019(9)
C12 0.015(6) 0.017(7) 0.015(6) 0.010(6) -0.002(6) -0.004(6)
C13 0.046(16) 0.011(12) 0.020(13) -0.001(10) 0.000 0.000
C14 0.029(14) 0.020(13) 0.021(13) -0.003(11) 0.000 0.000
C15 0.03(2) 0.04(2) 0.04(2) -0.012(19) 0.009(19) -0.009(17)
C16 0.037(11) 0.030(12) 0.040(12) -0.006(9) 0.005(9) 0.000(9)
C17 0.039(12) 0.032(12) 0.036(12) -0.008(9) -0.002(9) -0.001(9)
C18 0.023(10) 0.016(11) 0.022(11) -0.002(9) -0.006(8) -0.004(8)
O1W 0.065(12) 0.18(2) 0.059(12) -0.016(14) 0.000(9) 0.008(13)
O2W 0.051(10) 0.056(11) 0.135(16) 0.045(11) 0.016(11) 0.023(9)

loop_
_atom_type_symbol
_atom_type_description
_atom_type_scat_dispersion_real
_atom_type_scat_dispersion_imag
_atom_type_scat_source
C C 0.0033 0.0016 'International Tables Vol C Tables 4.2.6.8 and 6.1.1.4'
H H 0.0000 0.0000 'International Tables Vol C Tables 4.2.6.8 and 6.1.1.4'
N N 0.0061 0.0033 'International Tables Vol C Tables 4.2.6.8 and 6.1.1.4'
O O 0.0106 0.0060 'International Tables Vol C Tables 4.2.6.8 and 6.1.1.4'
P P 0.1023 0.0942 'International Tables Vol C Tables 4.2.6.8 and 6.1.1.4'
Ag Ag -0.8971 1.1015 'International Tables Vol C Tables 4.2.6.8 and 6.1.1.4'
W W -0.8490 6.8722 'International Tables Vol C Tables 4.2.6.8 and 6.1.1.4'

loop_
_geom_angle_atom_site_label_1
_geom_angle_atom_site_label_2
_geom_angle_atom_site_label_3
_geom_angle
_geom_angle_site_symmetry_1
_geom_angle_site_symmetry_3
N5 Ag1 N3 157.4(5) 7_645 .
N5 Ag1 O1W 90.0(7) 7_645 .
N3 Ag1 O1W 111.9(6) . .
N5 Ag1 O31 96.3(5) 7_645 6_665
N3 Ag1 O31 80.3(4) . 6_665
O1W Ag1 O31 114.8(5) . 6_665
N5 Ag1 Ag3 104.3(4) 7_645 .
N3 Ag1 Ag3 65.8(3) . .
O1W Ag1 Ag3 104.1(4) . .
O31 Ag1 Ag3 135.7(2) 6_665 .
N6 Ag2 N4 146.9(5) . .
N6 Ag2 O2W 120.0(6) . .
N4 Ag2 O2W 86.4(6) . .
N8 Ag3 N2 141.7(5) 6_664 .
N8 Ag3 N12 118.7(5) 6_664 .
N2 Ag3 N12 98.9(5) . .
N8 Ag3 O33 86.2(4) 6_664 .
N2 Ag3 O33 94.7(5) . .
N12 Ag3 O33 100.0(4) . .
N8 Ag3 Ag1 107.3(4) 6_664 .
N2 Ag3 Ag1 66.5(4) . .
N12 Ag3 Ag1 85.3(4) . .
O33 Ag3 Ag1 161.1(2) . .
N10 Ag4 N7 167.9(5) 7_645 .
N11 Ag5 O35 138.0(4) . 2_665
N11 Ag5 N9 124.9(4) . 6_664
O35 Ag5 N9 97.1(4) 2_665 6_664
O3 P1 O3 112.3(8) . 3_655
O3 P1 O2 111.0(5) . .
O3 P1 O2 111.0(5) 3_655 .
O3 P1 O1 107.6(5) . .
O3 P1 O1 107.6(5) 3_655 .
O2 P1 O1 107.1(8) . .
O4 P2 O4 111.6(8) 3_655 .
O4 P2 O6 107.1(5) 3_655 .
O4 P2 O6 107.1(5) . .
O4 P2 O5 111.7(5) 3_655 .
O4 P2 O5 111.7(5) . .
O6 P2 O5 107.3(8) . .
O29 W1 O12 102.2(5) . .
O29 W1 O12 102.2(5) . 3_655
O12 W1 O12 87.4(6) . 3_655
O29 W1 O7 102.1(5) . .
O12 W1 O7 89.0(4) . .
O12 W1 O7 155.7(4) 3_655 .
O29 W1 O7 102.1(5) . 3_655
O12 W1 O7 155.7(4) . 3_655
O12 W1 O7 89.0(4) 3_655 3_655
O7 W1 O7 84.6(6) . 3_655
O29 W1 O1 171.8(6) . .
O12 W1 O1 83.7(4) . .
O12 W1 O1 83.7(4) 3_655 .
O7 W1 O1 72.0(4) . .
O7 W1 O1 72.0(4) 3_655 .
O33 W2 O8 102.3(5) . .
O33 W2 O13 101.1(5) . .
O8 W2 O13 85.7(4) . .
O33 W2 O14 100.8(5) . .
O8 W2 O14 90.4(5) . .
O13 W2 O14 158.1(5) . .
O33 W2 O7 101.5(5) . .
O8 W2 O7 156.2(4) . .
O13 W2 O7 89.5(4) . .
O14 W2 O7 85.5(5) . .
O33 W2 O1 172.9(4) . .
O8 W2 O1 83.0(4) . .
O13 W2 O1 83.9(4) . .
O14 W2 O1 74.2(4) . .
O7 W2 O1 73.3(4) . .
O30 W3 O9 103.9(4) . .
O30 W3 O16 98.5(5) . .
O9 W3 O16 90.2(4) . .
O30 W3 O15 99.0(5) . .
O9 W3 O15 157.1(4) . .
O16 W3 O15 88.5(5) . .
O30 W3 O8 97.3(5) . .
O9 W3 O8 85.2(4) . .
O16 W3 O8 164.2(4) . .
O15 W3 O8 89.9(5) . .
O30 W3 O2 172.2(4) . .
O9 W3 O2 83.7(4) . .
O16 W3 O2 83.0(4) . .
O15 W3 O2 73.4(4) . .
O8 W3 O2 81.4(4) . .
O31 W4 O17 100.9(4) . .
O31 W4 O13 94.6(5) . .
O17 W4 O13 164.1(4) . .
O31 W4 O10 100.5(4) . .
O17 W4 O10 89.7(4) . .
O13 W4 O10 90.6(4) . .
O31 W4 O9 102.7(4) . .
O17 W4 O9 88.7(4) . .
O13 W4 O9 84.8(4) . .
O10 W4 O9 156.6(4) . .
O31 W4 O3 173.0(4) . .
O17 W4 O3 83.2(4) . .
O13 W4 O3 81.6(4) . .
O10 W4 O3 73.7(4) . .
O9 W4 O3 83.0(4) . .
O32 W5 O11 101.8(5) . .
O32 W5 O10 100.7(4) . .
O11 W5 O10 157.5(5) . .
O32 W5 O24 99.7(5) . 3_655
O11 W5 O24 88.6(5) . 3_655
O10 W5 O24 88.9(4) . 3_655
O32 W5 O12 98.4(5) . .
O11 W5 O12 86.0(5) . .
O10 W5 O12 89.4(4) . .
O24 W5 O12 161.9(4) 3_655 .
O32 W5 O3 173.7(4) . .
O11 W5 O3 84.5(5) . .
O10 W5 O3 73.0(4) . .
O24 W5 O3 80.8(4) 3_655 .
O12 W5 O3 81.5(4) . .
O28 W6 O19 102.8(4) . .
O28 W6 O21 97.5(5) . .
O19 W6 O21 86.9(4) . .
O28 W6 O16 98.7(5) . .
O19 W6 O16 88.4(4) . .
O21 W6 O16 163.8(4) . .
O28 W6 O18 99.4(5) . .
O19 W6 O18 157.8(4) . .
O21 W6 O18 90.6(5) . .
O16 W6 O18 87.9(5) . .
O28 W6 O5 172.6(4) . .
O19 W6 O5 84.5(4) . .
O21 W6 O5 81.2(5) . .
O16 W6 O5 82.9(5) . .
O18 W6 O5 73.4(4) . .
O34 W7 O20 101.1(4) . .
O34 W7 O17 98.5(5) . .
O20 W7 O17 89.6(4) . .
O34 W7 O19 101.7(4) . .
O20 W7 O19 157.1(4) . .
O17 W7 O19 89.4(4) . .
O34 W7 O22 96.6(5) . .
O20 W7 O22 89.7(4) . .
O17 W7 O22 164.8(4) . .
O19 W7 O22 85.5(4) . .
O34 W7 O4 173.5(4) . 3_655
O20 W7 O4 73.0(3) . 3_655
O17 W7 O4 84.2(3) . 3_655
O19 W7 O4 84.2(4) . 3_655
O22 W7 O4 81.0(4) . 3_655
O35 W8 O24 100.1(5) . .
O35 W8 O23 103.6(6) . .
O24 W8 O23 89.3(5) . .
O35 W8 O20 99.9(5) . 3_655
O24 W8 O20 89.0(4) . 3_655
O23 W8 O20 156.3(5) . 3_655
O35 W8 O27 96.9(5) . 3_655
O24 W8 O27 163.0(4) . 3_655
O23 W8 O27 85.4(5) . 3_655
O20 W8 O27 89.4(4) 3_655 3_655
O35 W8 O4 172.8(4) . .
O24 W8 O4 82.4(4) . .
O23 W8 O4 83.2(5) . .
O20 W8 O4 73.2(4) 3_655 .
O27 W8 O4 81.0(4) 3_655 .
O36 W9 O22 101.9(5) . 3_655
O36 W9 O21 103.8(5) . 3_655
O22 W9 O21 86.3(4) 3_655 3_655
O36 W9 O25 100.5(5) . .
O22 W9 O25 89.5(4) 3_655 .
O21 W9 O25 155.6(4) 3_655 .
O36 W9 O26 101.6(5) . .
O22 W9 O26 156.5(5) 3_655 .
O21 W9 O26 87.5(5) 3_655 .
O25 W9 O26 86.9(5) . .
O36 W9 O6 171.8(5) . .
O22 W9 O6 83.7(4) 3_655 .
O21 W9 O6 82.3(4) 3_655 .
O25 W9 O6 73.4(4) . .
O26 W9 O6 73.0(4) . .
O37 W10 O27 104.0(5) . .
O37 W10 O27 104.0(5) . 3_655
O27 W10 O27 88.3(6) . 3_655
O37 W10 O25 100.7(5) . 3_655
O27 W10 O25 87.7(4) . 3_655
O27 W10 O25 155.2(4) 3_655 3_655
O37 W10 O25 100.7(5) . .
O27 W10 O25 155.2(4) . .
O27 W10 O25 87.7(4) 3_655 .
O25 W10 O25 85.7(6) 3_655 .
O37 W10 O6 170.5(6) . .
O27 W10 O6 82.6(4) . .
O27 W10 O6 82.6(4) 3_655 .
O25 W10 O6 72.6(4) 3_655 .
O25 W10 O6 72.6(4) . .
P1 O1 W2 125.9(4) . .
P1 O1 W2 125.9(4) . 3_655
W2 O1 W2 90.5(4) . 3_655
P1 O1 W1 123.3(7) . .
W2 O1 W1 90.3(4) . .
W2 O1 W1 90.3(4) 3_655 .
P1 O2 W3 127.0(4) . .
P1 O2 W3 127.0(4) . 3_655
W3 O2 W3 91.0(4) . 3_655
P1 O3 W4 128.4(5) . .
P1 O3 W5 127.1(5) . .
W4 O3 W5 90.0(3) . .
P2 O4 W8 128.3(6) . .
P2 O4 W7 128.0(6) . 3_655
W8 O4 W7 90.8(3) . 3_655
P2 O5 W6 126.8(4) . .
P2 O5 W6 126.8(4) . 3_655
W6 O5 W6 91.7(5) . 3_655
P2 O6 W9 124.8(4) . 3_655
P2 O6 W9 124.8(4) . .
W9 O6 W9 91.0(5) 3_655 .
P2 O6 W10 124.6(8) . .
W9 O6 W10 90.6(4) 3_655 .
W9 O6 W10 90.6(4) . .
W1 O7 W2 124.4(5) . .
W2 O8 W3 151.5(6) . .
W3 O9 W4 153.4(6) . .
W5 O10 W4 123.3(5) . .
W5 O11 W5 151.8(8) . 3_655
W1 O12 W5 151.0(5) . .
W2 O13 W4 152.3(6) . .
W2 O14 W2 121.2(7) 3_655 .
W3 O15 W3 122.3(6) . 3_655
W3 O16 W6 160.5(6) . .
W4 O17 W7 162.1(5) . .
W6 O18 W6 121.6(7) . 3_655
W6 O19 W7 152.1(5) . .
W7 O20 W8 123.0(5) . 3_655
W9 O21 W6 151.7(6) 3_655 .
W9 O22 W7 151.3(6) 3_655 .
W8 O23 W8 154.8(8) 3_655 .
W8 O24 W5 162.6(5) . 3_655
W9 O25 W10 123.4(5) . .
W9 O26 W9 122.9(7) 3_655 .
W10 O27 W8 150.3(5) . 3_655
W4 O31 Ag1 126.2(5) . 6_664
W2 O33 Ag3 114.6(5) . .
W8 O35 Ag5 150.7(6) . 2_664
C1 N1 N2 106.0(14) . .
N1 N2 N3 109.4(14) . .
N1 N2 Ag3 136.5(12) . .
N3 N2 Ag3 113.0(11) . .
N4 N3 N2 107.6(13) . .
N4 N3 Ag1 134.5(10) . .
N2 N3 Ag1 114.0(11) . .
N3 N4 C1 106.4(13) . .
N3 N4 Ag2 111.2(10) . .
C1 N4 Ag2 139.5(12) . .
C4 N5 C5 116.6(16) . .
C4 N5 Ag1 122.3(13) . 7_655
C5 N5 Ag1 121.1(12) . 7_655
N7 N6 C7 105.5(12) . .
N7 N6 Ag2 123.3(9) . .
C7 N6 Ag2 129.6(10) . .
N6 N7 N8 110.1(11) . .
N6 N7 Ag4 131.4(10) . .
N8 N7 Ag4 118.2(9) . .
N7 N8 N9 106.7(12) . .
N7 N8 Ag3 127.7(10) . 6_665
N9 N8 Ag3 125.2(10) . 6_665
C7 N9 N8 107.4(13) . .
C7 N9 Ag5 145.1(11) . 6_665
N8 N9 Ag5 107.0(9) . 6_665
C11 N10 C10 115.2(14) . .
C11 N10 Ag4 120.4(10) . 7_655
C10 N10 Ag4 123.6(10) . 7_655
N12 N11 N11 109.3(8) . 3_655
N12 N11 Ag5 118.9(9) . .
N11 N11 Ag5 129.2(3) 3_655 .
N11 N12 C13 106.3(12) . .
N11 N12 Ag3 114.8(10) . .
C13 N12 Ag3 135.1(11) . .
C16 N13 C16 68(4) 3_655 .
C16 N13 C18 76(2) 3_655 3_655
C16 N13 C18 122(3) . 3_655
C16 N13 C18 122(3) 3_655 .
C16 N13 C18 76(2) . .
C18 N13 C18 87(3) 3_655 .
N1 C1 N4 110.7(15) . .
N1 C1 C2 121.3(15) . .
N4 C1 C2 127.9(15) . .
C6 C2 C3 119.0(18) . .
C6 C2 C1 120.9(16) . .
C3 C2 C1 120.0(16) . .
C4 C3 C2 117.8(18) . .
C4 C3 H3A 121.1 . .
C2 C3 H3A 121.1 . .
N5 C4 C3 125.3(18) . .
N5 C4 H4A 117.4 . .
C3 C4 H4A 117.4 . .
N5 C5 C6 121.8(17) . .
N5 C5 H5A 119.1 . .
C6 C5 H5A 119.1 . .
C2 C6 C5 119.3(18) . .
C2 C6 H6A 120.3 . .
C5 C6 H6A 120.3 . .
N9 C7 N6 110.4(13) . .
N9 C7 C8 127.9(14) . .
N6 C7 C8 121.7(13) . .
C9 C8 C12 120.7(14) . .
C9 C8 C7 119.9(14) . .
C12 C8 C7 119.3(13) . .
C10 C9 C8 118.7(15) . .
C10 C9 H9A 120.6 . .
C8 C9 H9A 120.6 . .
N10 C10 C9 124.3(16) . .
N10 C10 H10A 117.8 . .
C9 C10 H10A 117.8 . .
N10 C11 C12 126.6(15) . .
N10 C11 H11A 116.7 . .
C12 C11 H11A 116.7 . .
C8 C12 C11 113.8(14) . .
C8 C12 H12A 123.1 . .
C11 C12 H12A 123.1 . .
N12 C13 N12 108.5(19) . 3_655
N12 C13 C14 125.7(9) . .
N12 C13 C14 125.7(9) 3_655 .
C15 C14 C15 80(3) 3_655 .
C15 C14 C17 72(2) 3_655 3_655
C15 C14 C17 117(3) . 3_655
C15 C14 C17 117(3) 3_655 .
C15 C14 C17 72(2) . .
C17 C14 C17 74(3) 3_655 .
C15 C14 C13 123(2) 3_655 .
C15 C14 C13 123(2) . .
C17 C14 C13 120(2) 3_655 .
C17 C14 C13 120(2) . .
C14 C15 C16 119(3) . .
C14 C15 C17 55(2) . .
C16 C15 C17 95(3) . .
C14 C15 C15 50.2(16) . 3_655
C16 C15 C15 83(2) . 3_655
C17 C15 C15 88.4(18) . 3_655
C14 C15 C18 89(2) . .
C16 C15 C18 52(2) . .
C15 C15 C18 93.3(13) 3_655 .
C14 C15 H15A 120.4 . .
C16 C15 H15A 120.6 . .
C17 C15 H15A 124.1 . .
C15 C15 H15A 134.2 3_655 .
C18 C15 H15A 132.4 . .
N13 C16 C16 55.9(18) . 3_655
N13 C16 C15 122(4) . .
C16 C16 C15 97(2) 3_655 .
N13 C16 C18 58(2) . .
C16 C16 C18 100.7(17) 3_655 .
C15 C16 C18 84(3) . .
N13 C16 H16A 117.0 . .
C16 C16 H16A 120.7 3_655 .
C15 C16 H16A 120.3 . .
C18 C16 H16A 125.1 . .
C14 C17 C18 123(3) . .
C14 C17 C15 54(2) . .
C18 C17 C15 86(3) . .
C14 C17 C17 52.9(16) . 3_655
C18 C17 C17 96.5(19) . 3_655
C15 C17 C17 91.6(18) . 3_655
C14 C17 H17A 117.1 . .
C18 C17 H17A 120.1 . .
C15 C17 H17A 132.1 . .
C17 C17 H17A 120.9 3_655 .
C17 C18 N13 113(3) . .
C17 C18 C16 93(3) . .
N13 C18 C16 46.2(16) . .
C17 C18 C18 83.5(19) . 3_655
N13 C18 C18 46.4(14) . 3_655
C16 C18 C18 79.3(17) . 3_655
C17 C18 C15 51(2) . .
N13 C18 C15 81.0(19) . .
C18 C18 C15 86.7(12) 3_655 .
C17 C18 H18A 123.4 . .
N13 C18 H18A 123.2 . .
C16 C18 H18A 126.9 . .
C18 C18 H18A 136.2 3_655 .
C15 C18 H18A 137.0 . .

loop_
_geom_bond_atom_site_label_1
_geom_bond_atom_site_label_2
_geom_bond_distance
_geom_bond_site_symmetry_2
Ag1 N5 2.256(15) 7_645
Ag1 N3 2.261(14) .
Ag1 O1W 2.52(2) .
Ag1 O31 2.536(11) 6_665
Ag1 Ag3 3.172(2) .
Ag2 N6 2.223(13) .
Ag2 N4 2.236(14) .
Ag2 O2W 2.487(14) .
Ag3 N8 2.243(13) 6_664
Ag3 N2 2.252(15) .
Ag3 N12 2.332(13) .
Ag3 O33 2.541(10) .
Ag4 N10 2.136(12) 7_645
Ag4 N7 2.144(12) .
Ag5 N11 2.224(12) .
Ag5 O35 2.276(11) 2_665
Ag5 N9 2.356(12) 6_664
P1 O3 1.532(10) .
P1 O3 1.532(10) 3_655
P1 O2 1.539(13) .
P1 O1 1.569(14) .
P2 O4 1.541(9) 3_655
P2 O4 1.541(9) .
P2 O6 1.568(14) .
P2 O5 1.571(15) .
W1 O29 1.729(15) .
W1 O12 1.877(9) .
W1 O12 1.877(9) 3_655
W1 O7 1.894(10) .
W1 O7 1.894(10) 3_655
W1 O1 2.428(13) .
W2 O33 1.719(10) .
W2 O8 1.879(9) .
W2 O13 1.888(10) .
W2 O14 1.914(6) .
W2 O7 1.935(10) .
W2 O1 2.349(9) .
W3 O30 1.690(9) .
W3 O9 1.864(10) .
W3 O16 1.907(10) .
W3 O15 1.925(6) .
W3 O8 1.942(9) .
W3 O2 2.364(9) .
W4 O31 1.728(9) .
W4 O17 1.883(10) .
W4 O13 1.911(10) .
W4 O10 1.915(9) .
W4 O9 1.915(10) .
W4 O3 2.350(10) .
W5 O32 1.699(9) .
W5 O11 1.895(3) .
W5 O10 1.895(9) .
W5 O24 1.904(10) 3_655
W5 O12 1.924(9) .
W5 O3 2.393(9) .
W6 O28 1.694(10) .
W6 O19 1.876(9) .
W6 O21 1.904(10) .
W6 O16 1.912(10) .
W6 O18 1.924(7) .
W6 O5 2.341(10) .
W7 O34 1.716(10) .
W7 O20 1.895(9) .
W7 O17 1.907(10) .
W7 O19 1.907(9) .
W7 O22 1.951(10) .
W7 O4 2.354(9) 3_655
W8 O35 1.705(10) .
W8 O24 1.883(10) .
W8 O23 1.887(3) .
W8 O20 1.907(8) 3_655
W8 O27 1.936(10) 3_655
W8 O4 2.337(9) .
W9 O36 1.711(10) .
W9 O22 1.884(10) 3_655
W9 O21 1.902(10) 3_655
W9 O25 1.913(10) .
W9 O26 1.934(6) .
W9 O6 2.383(9) .
W10 O37 1.699(15) .
W10 O27 1.893(10) .
W10 O27 1.893(10) 3_655
W10 O25 1.944(10) 3_655
W10 O25 1.944(10) .
W10 O6 2.394(13) .
O1 W2 2.349(9) 3_655
O2 W3 2.364(9) 3_655
O4 W7 2.354(9) 3_655
O5 W6 2.341(10) 3_655
O6 W9 2.383(9) 3_655
O11 W5 1.895(3) 3_655
O14 W2 1.914(6) 3_655
O15 W3 1.925(6) 3_655
O18 W6 1.924(7) 3_655
O20 W8 1.907(8) 3_655
O21 W9 1.902(10) 3_655
O22 W9 1.884(10) 3_655
O23 W8 1.887(3) 3_655
O24 W5 1.904(10) 3_655
O26 W9 1.934(6) 3_655
O27 W8 1.936(10) 3_655
O31 Ag1 2.536(11) 6_664
O35 Ag5 2.276(11) 2_664
N1 C1 1.32(2) .
N1 N2 1.33(2) .
N2 N3 1.354(19) .
N3 N4 1.332(19) .
N4 C1 1.35(2) .
N5 C4 1.34(2) .
N5 C5 1.37(2) .
N5 Ag1 2.256(15) 7_655
N6 N7 1.325(16) .
N6 C7 1.336(19) .
N7 N8 1.334(17) .
N8 N9 1.344(17) .
N8 Ag3 2.243(13) 6_665
N9 C7 1.312(19) .
N9 Ag5 2.356(12) 6_665
N10 C11 1.33(2) .
N10 C10 1.34(2) .
N10 Ag4 2.136(12) 7_655
N11 N12 1.327(16) .
N11 N11 1.34(2) 3_655
N12 C13 1.366(18) .
N13 C16 1.20(4) 3_655
N13 C16 1.20(4) .
N13 C18 1.41(3) 3_655
N13 C18 1.41(3) .
C1 C2 1.44(2) .
C2 C6 1.35(3) .
C2 C3 1.43(2) .
C3 C4 1.40(3) .
C3 H3A 0.9300 .
C4 H4A 0.9300 .
C5 C6 1.47(3) .
C5 H5A 0.9300 .
C6 H6A 0.9300 .
C7 C8 1.49(2) .
C8 C9 1.37(2) .
C8 C12 1.397(19) .
C9 C10 1.35(2) .
C9 H9A 0.9300 .
C10 H10A 0.9300 .
C11 C12 1.41(2) .
C11 H11A 0.9300 .
C12 H12A 0.9300 .
C13 N12 1.366(18) 3_655
C13 C14 1.45(3) .
C14 C15 1.34(4) 3_655
C14 C15 1.34(4) .
C14 C17 1.35(4) 3_655
C14 C17 1.35(4) .
C15 C16 1.40(5) .
C15 C17 1.57(5) .
C15 H15A 0.9603 .
C16 C18 1.62(5) .
C16 H16A 0.9598 .
C17 C18 1.41(5) .
C17 H17A 0.9598 .
C18 H18A 0.9599 .
